data_1549895
loop_
_publ_author_name
'Sung, Simon'
'Wang, Qingyang'
'Kr\"amer, Tobias'
'Young, Rowan D.'

_publ_section_title
;
 Synthesis and reactivity of a PC<sub>carbene</sub>P cobalt(i) complex:
 the missing link in the cobalt PXP pincer series (X = B, C, N).
;
_journal_issue 43
_journal_name_full 'Chemical science'
_journal_page_first 8234
_journal_page_last 8241
_journal_paper_doi 10.1039/c8sc02782j
_journal_volume 9
_journal_year 2018
_chemical_formula_moiety 'C75 H59 B1 Co1 F24 P4'
_chemical_formula_sum 'C75 H59 B Co F24 P4'
_chemical_formula_weight 1609.88
_space_group_IT_number 14
_space_group_name_Hall '-P 2ybc'
_space_group_name_H-M_alt 'P 1 21/c 1'
_symmetry_cell_setting monoclinic
_symmetry_space_group_name_Hall '-P 2ybc'
_symmetry_space_group_name_H-M 'P 1 21/c 1'
_atom_sites_solution_hydrogens difmap
_atom_sites_solution_primary direct
_audit_creation_date 2018-06-08
_audit_creation_method CRYSTALS_ver_14.61_build_6720
_audit_update_record
;
2018-06-10 deposited with the CCDC.
2018-09-06 downloaded from the CCDC.
;
_cell_angle_alpha 90
_cell_angle_beta 97.5642(19)
_cell_angle_gamma 90
_cell_formula_units_Z 4
_cell_length_a 11.8224(6)
_cell_length_b 19.1322(11)
_cell_length_c 33.4483(15)
_cell_measurement_reflns_used 17149
_cell_measurement_temperature 100
_cell_measurement_theta_max 27.539
_cell_measurement_theta_min 2.193
_cell_volume 7499.8(7)
_computing_cell_refinement 'USER DEFINED CELL REFINEMENT'
_computing_data_collection 'USER DEFINED DATA COLLECTION'
_computing_data_reduction 'USER DEFINED DATA REDUCTION'
_computing_molecular_graphics 'CAMERON (Watkin et al., 1996)'
_computing_publication_material 'CRYSTALS (Betteridge et al., 2003)'
_computing_structure_refinement 'CRYSTALS (Betteridge et al., 2003)'
_computing_structure_solution 'SIR92 (Altomare et al., 1994)'
_diffrn_ambient_temperature 100
_diffrn_measured_fraction_theta_full 0.996
_diffrn_measured_fraction_theta_max 0.991
_diffrn_measurement_device Serial
_diffrn_measurement_device_type Unknown
_diffrn_measurement_method \w/2\q
_diffrn_radiation_monochromator graphite
_diffrn_radiation_type 'Mo K\a'
_diffrn_radiation_wavelength 0.71073
_diffrn_reflns_av_R_equivalents 0.033
_diffrn_reflns_limit_h_max 15
_diffrn_reflns_limit_h_min -15
_diffrn_reflns_limit_k_max 24
_diffrn_reflns_limit_k_min 0
_diffrn_reflns_limit_l_max 43
_diffrn_reflns_limit_l_min 0
_diffrn_reflns_number 17149
_diffrn_reflns_theta_full 26.988
_diffrn_reflns_theta_max 27.539
_diffrn_reflns_theta_min 2.193
_diffrn_standards_number 0
_exptl_absorpt_coefficient_mu 0.416
_exptl_absorpt_correction_T_max 0.7456
_exptl_absorpt_correction_T_min 0.5741
_exptl_absorpt_correction_type multi-scan
_exptl_absorpt_process_details 'Bruker SADABS'
_exptl_crystal_colour brown
_exptl_crystal_density_diffrn 1.426
_exptl_crystal_density_method 'not measured'
_exptl_crystal_description block
_exptl_crystal_F_000 3268
_exptl_crystal_size_max 1.170
_exptl_crystal_size_mid 0.753
_exptl_crystal_size_min 0.634
_platon_squeeze_details
;
;
_refine_diff_density_max 1.43
_refine_diff_density_min -0.55
_refine_ls_extinction_method None
_refine_ls_goodness_of_fit_ref 0.9405
_refine_ls_hydrogen_treatment constr
_refine_ls_matrix_type full
_refine_ls_number_parameters 1002
_refine_ls_number_reflns 17100
_refine_ls_number_restraints 1074
_refine_ls_R_factor_all 0.0575
_refine_ls_R_factor_gt 0.0525
_refine_ls_shift/su_max 0.0014719
_refine_ls_shift/su_mean 0.0001036
_refine_ls_structure_factor_coef Fsqd
_refine_ls_weighting_details
;
 Method= Modified Sheldrick 
 w=1/[\s^2^(F^2^) + ( 0.06P)^2^ +21.81P] 
 ,where P=(max(Fo^2^,0) + 2Fc^2^)/3 
;
_refine_ls_weighting_scheme calc
_refine_ls_wR_factor_all 0.1371
_refine_ls_wR_factor_gt 0.1347
_refine_ls_wR_factor_ref 0.1371
_reflns_limit_h_max 15
_reflns_limit_h_min -15
_reflns_limit_k_max 24
_reflns_limit_k_min 0
_reflns_limit_l_max 43
_reflns_limit_l_min 0
_reflns_number_gt 15279
_reflns_number_total 17149
_reflns_threshold_expression I>2.0\s(I)
_oxford_diffrn_Wilson_B_factor 1.49
_oxford_diffrn_Wilson_scale 165.60
_oxford_refine_ls_r_factor_ref 0.0575
_oxford_refine_ls_scale 0.084632(15)
_oxford_reflns_number_all 17100
_oxford_structure_analysis_title Compound_4
_cod_data_source_file c8sc02782j3.cif
_cod_data_source_block 'global_CCDC4'
_cod_depositor_comments 'Adding full bibliography for 1549887--1549897.cif.'
_cod_original_sg_symbol_H-M 'P 1 21/c 1 '
_cod_original_formula_sum 'C75 H59 B1 Co1 F24 P4'
_cod_database_code 1549895
_oxford_refine_reflns_threshold_expression_ref I>-3.0\s(I)

loop_
_symmetry_equiv_pos_as_xyz
x,y,z
-x,-y,-z
-x,y+1/2,-z+1/2
x,-y+1/2,z+1/2

loop_
_atom_site_label
_atom_site_type_symbol
_atom_site_fract_x
_atom_site_fract_y
_atom_site_fract_z
_atom_site_U_iso_or_equiv
_atom_site_occupancy
_atom_site_adp_type
_atom_site_refinement_flags_posn
_atom_site_refinement_flags_adp
_atom_site_refinement_flags_occupancy
_atom_site_disorder_assembly
_atom_site_disorder_group
Co1 Co 0.83740(3) 0.566499(16) 0.640535(9) 0.0153 1.0000 Uani . U . . .
P2 P 0.94161(5) 0.54529(3) 0.588895(18) 0.0174 1.0000 Uani . U . . .
C3 C 0.9722(2) 0.62021(12) 0.55828(8) 0.0205 1.0000 Uani . U . . .
C4 C 0.9118(2) 0.63271(14) 0.52033(8) 0.0245 1.0000 Uani . U . . .
C5 C 0.9357(3) 0.69198(15) 0.49857(9) 0.0325 1.0000 Uani . U . . .
C6 C 1.0199(3) 0.73760(14) 0.51424(10) 0.0352 1.0000 Uani . U . . .
C7 C 1.0812(2) 0.72594(14) 0.55198(10) 0.0312 1.0000 Uani . U . . .
C8 C 1.0563(2) 0.66757(13) 0.57409(9) 0.0249 1.0000 Uani . U . . .
C9 C 0.8310(2) 0.49520(12) 0.55869(7) 0.0181 1.0000 Uani . U . . .
C10 C 0.7209(2) 0.51664(12) 0.56485(7) 0.0172 1.0000 Uani . U . . .
C1 C 0.7141(2) 0.58049(12) 0.59088(7) 0.0166 1.0000 Uani . U . . .
C12 C 0.59647(19) 0.59521(12) 0.60168(7) 0.0165 1.0000 Uani . U . . .
C13 C 0.56621(19) 0.56705(12) 0.63746(7) 0.0162 1.0000 Uani . U . . .
P1 P 0.68558(5) 0.52039(3) 0.664781(17) 0.0146 1.0000 Uani . U . . .
C15 C 0.6628(2) 0.42878(12) 0.65035(7) 0.0173 1.0000 Uani . U . . .
C16 C 0.7492(2) 0.39165(13) 0.63520(7) 0.0208 1.0000 Uani . U . . .
C17 C 0.7335(2) 0.32148(13) 0.62478(8) 0.0244 1.0000 Uani . U . . .
C18 C 0.6329(2) 0.28847(13) 0.63032(8) 0.0262 1.0000 Uani . U . . .
C19 C 0.5461(2) 0.32530(14) 0.64505(8) 0.0271 1.0000 Uani . U . . .
C20 C 0.5606(2) 0.39548(13) 0.65477(8) 0.0229 1.0000 Uani . U . . .
C21 C 0.6622(2) 0.51904(12) 0.71750(7) 0.0179 1.0000 Uani . U . . .
C22 C 0.6908(2) 0.45945(13) 0.74100(7) 0.0202 1.0000 Uani . U . . .
C23 C 0.6887(2) 0.46110(14) 0.78230(8) 0.0238 1.0000 Uani . U . . .
C24 C 0.6586(2) 0.52188(15) 0.80090(8) 0.0260 1.0000 Uani . U . . .
C25 C 0.6259(2) 0.58049(14) 0.77777(8) 0.0260 1.0000 Uani . U . . .
C26 C 0.6274(2) 0.57902(13) 0.73622(8) 0.0219 1.0000 Uani . U . . .
C27 C 0.4582(2) 0.57679(12) 0.64851(8) 0.0200 1.0000 Uani . U . . .
C28 C 0.3786(2) 0.61675(13) 0.62384(8) 0.0230 1.0000 Uani . U . . .
C29 C 0.4076(2) 0.64554(13) 0.58862(8) 0.0236 1.0000 Uani . U . . .
C30 C 0.5156(2) 0.63472(13) 0.57736(7) 0.0209 1.0000 Uani . U . . .
C31 C 0.6275(2) 0.47824(13) 0.54683(7) 0.0217 1.0000 Uani . U . . .
C32 C 0.6445(2) 0.41917(14) 0.52390(8) 0.0271 1.0000 Uani . U . . .
C33 C 0.7533(2) 0.39872(14) 0.51797(8) 0.0269 1.0000 Uani . U . . .
C34 C 0.8475(2) 0.43694(13) 0.53518(8) 0.0225 1.0000 Uani . U . . .
C35 C 1.0698(2) 0.49103(13) 0.58920(7) 0.0200 1.0000 Uani . U . . .
C36 C 1.1624(2) 0.51074(13) 0.57014(8) 0.0240 1.0000 Uani . U . . .
C37 C 1.2570(2) 0.46739(15) 0.57099(9) 0.0293 1.0000 Uani . U . . .
C38 C 1.2601(2) 0.40361(15) 0.59066(9) 0.0299 1.0000 Uani . U . . .
C39 C 1.1681(2) 0.38313(15) 0.60951(9) 0.0309 1.0000 Uani . U . . .
C40 C 1.0735(2) 0.42615(14) 0.60865(9) 0.0272 1.0000 Uani . U . . .
P4 P 0.83634(6) 0.68452(3) 0.65183(2) 0.0218 1.0000 Uani . U . . .
C42 C 0.7402(3) 0.71717(15) 0.68604(9) 0.0320 1.0000 Uani . U . . .
C43 C 0.9674(3) 0.72964(15) 0.67222(10) 0.0327 1.0000 Uani . U . . .
C44 C 0.7906(2) 0.74032(13) 0.60845(9) 0.0285 1.0000 Uani . U . . .
P3 P 0.96464(5) 0.54110(4) 0.69403(2) 0.0217 1.0000 Uani . U . . .
C46 C 1.1133(2) 0.56334(16) 0.69023(9) 0.0311 1.0000 Uani . U . . .
C47 C 0.9429(2) 0.58074(16) 0.74198(8) 0.0292 1.0000 Uani . U . . .
C48 C 0.9786(2) 0.44942(15) 0.70967(9) 0.0299 1.0000 Uani . U . . .
F51 F 1.14283(14) -0.03751(10) 0.63211(6) 0.0386 1.0000 Uani . U . . .
C52 C 1.0665(2) -0.08830(14) 0.63578(9) 0.0283 1.0000 Uani . U . . .
F53 F 1.10792(15) -0.14691(10) 0.62155(7) 0.0445 1.0000 Uani . U . . .
F54 F 1.06726(14) -0.09803(10) 0.67561(5) 0.0371 1.0000 Uani . U . . .
C55 C 0.9500(2) -0.06972(13) 0.61494(8) 0.0225 1.0000 Uani . U . . .
C56 C 0.8853(2) -0.02151(12) 0.63323(7) 0.0191 1.0000 Uani . U . . .
C57 C 0.7773(2) -0.00013(12) 0.61529(7) 0.0179 1.0000 Uani . U . . .
C58 C 0.7374(2) -0.03148(13) 0.57823(8) 0.0226 1.0000 Uani . U . . .
C59 C 0.7999(2) -0.08090(14) 0.56043(8) 0.0261 1.0000 Uani . U . . .
C60 C 0.9083(2) -0.10024(14) 0.57822(8) 0.0266 1.0000 Uani . U . . .
C61 C 0.7442(3) -0.11721(15) 0.52310(9) 0.0300 1.0000 Uani . U . . .
F62 F 0.68693(18) -0.07272(9) 0.49692(5) 0.0422 1.0000 Uani . U . . .
F63 F 0.66785(19) -0.16554(11) 0.53198(6) 0.0503 1.0000 Uani . U . . .
F64 F 0.81572(18) -0.15091(11) 0.50350(6) 0.0516 1.0000 Uani . U . . .
B1 B 0.6925(2) 0.04745(13) 0.63895(8) 0.0168 1.0000 Uani . U . . .
C66 C 0.7579(2) 0.10700(12) 0.66842(7) 0.0164 1.0000 Uani . U . . .
C67 C 0.8599(2) 0.13847(12) 0.66055(7) 0.0182 1.0000 Uani . U . . .
C68 C 0.9080(2) 0.19547(12) 0.68294(8) 0.0208 1.0000 Uani . U . . .
C69 C 0.8554(2) 0.22343(13) 0.71389(8) 0.0224 1.0000 Uani . U . . .
C70 C 0.7546(2) 0.19333(13) 0.72228(7) 0.0212 1.0000 Uani . U . . .
C71 C 0.7069(2) 0.13599(12) 0.70019(7) 0.0187 1.0000 Uani . U . . .
C72 C 0.6942(2) 0.22348(13) 0.75505(8) 0.0272 1.0000 Uani D U . . .
C76 C 1.0174(2) 0.22590(13) 0.67327(9) 0.0290 1.0000 Uani D U . . .
C80 C 0.6030(2) 0.09307(12) 0.60762(7) 0.0171 1.0000 Uani . U . . .
C81 C 0.6359(2) 0.12278(12) 0.57262(7) 0.0195 1.0000 Uani . U . . .
C82 C 0.5652(2) 0.16810(13) 0.54831(7) 0.0223 1.0000 Uani . U . . .
C83 C 0.4577(2) 0.18586(13) 0.55789(8) 0.0230 1.0000 Uani . U . . .
C84 C 0.4232(2) 0.15662(13) 0.59228(7) 0.0205 1.0000 Uani . U . . .
C85 C 0.4947(2) 0.11106(12) 0.61648(7) 0.0179 1.0000 Uani . U . . .
C86 C 0.3095(2) 0.17408(14) 0.60445(8) 0.0255 1.0000 Uani . U . . .
F87 F 0.31860(14) 0.20501(11) 0.64070(5) 0.0387 1.0000 Uani . U . . .
F88 F 0.24812(16) 0.21745(11) 0.57902(6) 0.0450 1.0000 Uani . U . . .
F89 F 0.24548(15) 0.11720(10) 0.60756(7) 0.0485 1.0000 Uani . U . . .
C90 C 0.6064(3) 0.19654(16) 0.51109(9) 0.0337 1.0000 Uani . U . . .
F91 F 0.71500(18) 0.21844(12) 0.51806(7) 0.0545 1.0000 Uani . U . . .
F92 F 0.54589(19) 0.25168(11) 0.49566(6) 0.0481 1.0000 Uani . U . . .
F93 F 0.6011(2) 0.14915(12) 0.48177(6) 0.0573 1.0000 Uani . U . . .
C94 C 0.6291(2) -0.01236(12) 0.66299(7) 0.0179 1.0000 Uani . U . . .
C95 C 0.6646(2) -0.03168(12) 0.70293(7) 0.0195 1.0000 Uani . U . . .
C96 C 0.6210(2) -0.09097(13) 0.72017(8) 0.0209 1.0000 Uani . U . . .
C97 C 0.5415(2) -0.13350(12) 0.69798(8) 0.0220 1.0000 Uani . U . . .
C98 C 0.5050(2) -0.11502(12) 0.65819(8) 0.0210 1.0000 Uani . U . . .
C99 C 0.5463(2) -0.05551(12) 0.64136(7) 0.0198 1.0000 Uani . U . . .
C100 C 0.4240(2) -0.16159(15) 0.63189(9) 0.0304 1.0000 Uani . U . . .
F101 F 0.3632(2) -0.20292(12) 0.65269(6) 0.0594 1.0000 Uani . U . . .
F102 F 0.47909(18) -0.20189(11) 0.60822(7) 0.0533 1.0000 Uani . U . . .
F103 F 0.34923(16) -0.12558(11) 0.60620(6) 0.0461 1.0000 Uani . U . . .
C104 C 0.6657(2) -0.10878(15) 0.76292(9) 0.0287 1.0000 Uani . U . . .
F105 F 0.60905(16) -0.16078(10) 0.77786(6) 0.0424 1.0000 Uani . U . . .
F106 F 0.77564(16) -0.12835(13) 0.76678(6) 0.0541 1.0000 Uani . U . . .
F107 F 0.6607(2) -0.05438(11) 0.78793(5) 0.0505 1.0000 Uani . U . . .
H41 H 0.8562 0.6013 0.5094 0.0298 1.0000 Uiso R . . . .
H51 H 0.8955 0.7009 0.4730 0.0391 1.0000 Uiso R . . . .
H61 H 1.0356 0.7771 0.4998 0.0436 1.0000 Uiso R . . . .
H71 H 1.1383 0.7579 0.5627 0.0395 1.0000 Uiso R . . . .
H81 H 1.0959 0.6600 0.6005 0.0291 1.0000 Uiso R . . . .
H11 H 0.7394 0.6205 0.5758 0.0200 1.0000 Uiso R . . . .
H161 H 0.8175 0.4141 0.6319 0.0251 1.0000 Uiso R . . . .
H171 H 0.7909 0.2961 0.6143 0.0304 1.0000 Uiso R . . . .
H181 H 0.6216 0.2413 0.6235 0.0322 1.0000 Uiso R . . . .
H191 H 0.4789 0.3023 0.6488 0.0318 1.0000 Uiso R . . . .
H201 H 0.5008 0.4204 0.6643 0.0281 1.0000 Uiso R . . . .
H221 H 0.7120 0.4178 0.7287 0.0250 1.0000 Uiso R . . . .
H231 H 0.7086 0.4212 0.7979 0.0290 1.0000 Uiso R . . . .
H241 H 0.6616 0.5236 0.8289 0.0319 1.0000 Uiso R . . . .
H251 H 0.6025 0.6213 0.7902 0.0318 1.0000 Uiso R . . . .
H261 H 0.6064 0.6187 0.7202 0.0269 1.0000 Uiso R . . . .
H271 H 0.4403 0.5568 0.6725 0.0243 1.0000 Uiso R . . . .
H281 H 0.3073 0.6234 0.6316 0.0268 1.0000 Uiso R . . . .
H291 H 0.3550 0.6736 0.5720 0.0290 1.0000 Uiso R . . . .
H301 H 0.5339 0.6531 0.5529 0.0255 1.0000 Uiso R . . . .
H311 H 0.5530 0.4928 0.5508 0.0252 1.0000 Uiso R . . . .
H321 H 0.5812 0.3930 0.5124 0.0321 1.0000 Uiso R . . . .
H331 H 0.7634 0.3585 0.5023 0.0322 1.0000 Uiso R . . . .
H341 H 0.9213 0.4235 0.5310 0.0270 1.0000 Uiso R . . . .
H361 H 1.1616 0.5536 0.5560 0.0283 1.0000 Uiso R . . . .
H371 H 1.3192 0.4816 0.5577 0.0341 1.0000 Uiso R . . . .
H381 H 1.3237 0.3747 0.5912 0.0350 1.0000 Uiso R . . . .
H391 H 1.1686 0.3396 0.6233 0.0363 1.0000 Uiso R . . . .
H401 H 1.0103 0.4120 0.6213 0.0321 1.0000 Uiso R . . . .
H421 H 0.6639 0.7008 0.6772 0.0499 1.0000 Uiso R . . . .
H422 H 0.7637 0.7010 0.7130 0.0499 1.0000 Uiso R . . . .
H423 H 0.7393 0.7678 0.6861 0.0504 1.0000 Uiso R . . . .
H431 H 1.0256 0.7244 0.6546 0.0491 1.0000 Uiso R . . . .
H432 H 0.9973 0.7122 0.6987 0.0490 1.0000 Uiso R . . . .
H433 H 0.9512 0.7787 0.6745 0.0492 1.0000 Uiso R . . . .
H441 H 0.8338 0.7327 0.5859 0.0443 1.0000 Uiso R . . . .
H442 H 0.7972 0.7897 0.6155 0.0438 1.0000 Uiso R . . . .
H443 H 0.7112 0.7303 0.5987 0.0441 1.0000 Uiso R . . . .
H462 H 1.1424 0.5336 0.6710 0.0477 1.0000 Uiso R . . . .
H461 H 1.1579 0.5582 0.7162 0.0483 1.0000 Uiso R . . . .
H463 H 1.1173 0.6107 0.6811 0.0479 1.0000 Uiso R . . . .
H472 H 0.8701 0.5670 0.7496 0.0441 1.0000 Uiso R . . . .
H471 H 1.0002 0.5648 0.7621 0.0440 1.0000 Uiso R . . . .
H473 H 0.9465 0.6305 0.7409 0.0441 1.0000 Uiso R . . . .
H481 H 0.9029 0.4303 0.7101 0.0462 1.0000 Uiso R . . . .
H483 H 1.0211 0.4455 0.7359 0.0458 1.0000 Uiso R . . . .
H482 H 1.0166 0.4233 0.6909 0.0463 1.0000 Uiso R . . . .
H561 H 0.9142 -0.0035 0.6584 0.0228 1.0000 Uiso R . . . .
H581 H 0.6643 -0.0182 0.5646 0.0268 1.0000 Uiso R . . . .
H601 H 0.9537 -0.1332 0.5664 0.0308 1.0000 Uiso R . . . .
H671 H 0.8977 0.1210 0.6395 0.0222 1.0000 Uiso R . . . .
H691 H 0.8866 0.2616 0.7283 0.0271 1.0000 Uiso R . . . .
H711 H 0.6393 0.1162 0.7072 0.0216 1.0000 Uiso R . . . .
H811 H 0.7081 0.1115 0.5648 0.0242 1.0000 Uiso R . . . .
H831 H 0.4114 0.2172 0.5414 0.0280 1.0000 Uiso R . . . .
H851 H 0.4691 0.0925 0.6400 0.0220 1.0000 Uiso R . . . .
H951 H 0.7183 -0.0042 0.7185 0.0231 1.0000 Uiso R . . . .
H971 H 0.5126 -0.1740 0.7091 0.0275 1.0000 Uiso R . . . .
H991 H 0.5192 -0.0440 0.6146 0.0239 1.0000 Uiso R . . . .
F790 F 1.0021(5) 0.2740(7) 0.6481(4) 0.1109 0.395(10) Uani D U P 1 1
F791 F 1.0289(4) 0.2218(3) 0.63277(11) 0.0619 0.605(10) Uani D U P 1 2
F781 F 1.0278(5) 0.2927(2) 0.6796(2) 0.0688 0.605(10) Uani D U P 1 2
F780 F 1.0710(6) 0.2574(6) 0.7067(3) 0.0819 0.395(10) Uani D U P 1 1
F770 F 1.0876(6) 0.1807(3) 0.6662(4) 0.0812 0.395(10) Uani D U P 1 1
F771 F 1.1084(3) 0.1950(4) 0.6900(2) 0.0892 0.605(10) Uani D U P 1 2
F740 F 0.5828(4) 0.2329(5) 0.74304(15) 0.0855 0.631(11) Uani D U P 1 3
F741 F 0.6365(12) 0.2771(6) 0.7443(2) 0.0747 0.369(11) Uani D U P 1 4
F731 F 0.6321(14) 0.1801(5) 0.7707(4) 0.0930 0.369(11) Uani D U P 1 4
F730 F 0.6936(7) 0.1830(3) 0.78589(16) 0.0759 0.631(11) Uani D U P 1 3
F750 F 0.7300(8) 0.2847(3) 0.7674(2) 0.0933 0.631(11) Uani D U P 1 3
F751 F 0.7679(5) 0.2446(8) 0.7860(2) 0.0777 0.369(11) Uani D U P 1 4

loop_
_atom_site_aniso_label
_atom_site_aniso_U_11
_atom_site_aniso_U_22
_atom_site_aniso_U_33
_atom_site_aniso_U_23
_atom_site_aniso_U_13
_atom_site_aniso_U_12
Co1 0.01446(15) 0.01168(15) 0.01942(16) -0.00087(11) 0.00089(11) -0.00008(11)
P2 0.0177(3) 0.0140(3) 0.0204(3) 0.0003(2) 0.0026(2) 0.0002(2)
C3 0.0217(11) 0.0141(10) 0.0272(11) 0.0020(8) 0.0088(9) 0.0033(8)
C4 0.0293(13) 0.0200(11) 0.0254(11) 0.0017(9) 0.0088(9) 0.0045(10)
C5 0.0411(15) 0.0256(13) 0.0332(14) 0.0099(10) 0.0139(11) 0.0094(11)
C6 0.0444(16) 0.0170(12) 0.0499(15) 0.0095(11) 0.0270(12) 0.0062(10)
C7 0.0276(13) 0.0155(11) 0.0545(15) -0.0023(11) 0.0205(11) 0.0001(10)
C8 0.0227(12) 0.0175(11) 0.0359(14) -0.0019(9) 0.0095(10) -0.0001(9)
C9 0.0206(10) 0.0157(10) 0.0182(10) 0.0009(8) 0.0029(8) -0.0010(8)
C10 0.0217(10) 0.0148(10) 0.0151(10) 0.0010(8) 0.0030(8) 0.0004(8)
C1 0.0190(10) 0.0133(10) 0.0175(10) 0.0005(8) 0.0026(7) 0.0005(8)
C12 0.0172(10) 0.0117(10) 0.0199(10) -0.0028(8) 0.0005(8) -0.0002(8)
C13 0.0175(9) 0.0111(10) 0.0193(10) -0.0020(8) -0.0008(8) 0.0010(8)
P1 0.0157(3) 0.0115(3) 0.0164(3) -0.0001(2) 0.0014(2) 0.0005(2)
C15 0.0219(10) 0.0125(9) 0.0168(10) -0.0001(8) -0.0007(8) 0.0002(8)
C16 0.0239(11) 0.0160(10) 0.0224(12) 0.0022(9) 0.0024(9) 0.0026(9)
C17 0.0327(12) 0.0172(11) 0.0227(12) -0.0008(9) 0.0014(10) 0.0073(9)
C18 0.0387(13) 0.0120(11) 0.0259(13) -0.0010(9) -0.0038(10) 0.0009(9)
C19 0.0278(12) 0.0179(11) 0.0347(14) -0.0015(10) 0.0009(10) -0.0072(9)
C20 0.0235(11) 0.0173(11) 0.0285(13) -0.0028(9) 0.0053(10) -0.0013(9)
C21 0.0195(11) 0.0178(10) 0.0164(9) -0.0003(8) 0.0025(8) -0.0008(8)
C22 0.0194(11) 0.0189(11) 0.0222(10) 0.0009(8) 0.0019(9) 0.0017(9)
C23 0.0229(12) 0.0261(12) 0.0224(11) 0.0057(9) 0.0028(9) 0.0027(10)
C24 0.0247(12) 0.0356(13) 0.0181(11) -0.0004(9) 0.0049(9) 0.0020(10)
C25 0.0291(13) 0.0249(12) 0.0249(11) -0.0058(9) 0.0067(10) 0.0029(10)
C26 0.0234(12) 0.0181(11) 0.0244(11) -0.0001(9) 0.0040(9) 0.0017(9)
C27 0.0188(10) 0.0161(11) 0.0254(12) -0.0015(9) 0.0037(9) -0.0005(8)
C28 0.0145(10) 0.0211(12) 0.0329(13) -0.0046(9) 0.0017(9) 0.0030(9)
C29 0.0192(11) 0.0191(12) 0.0301(12) -0.0012(9) -0.0052(9) 0.0049(9)
C30 0.0235(11) 0.0168(11) 0.0214(11) 0.0012(9) -0.0008(9) 0.0014(9)
C31 0.0211(11) 0.0216(12) 0.0222(12) -0.0017(9) 0.0019(9) -0.0008(9)
C32 0.0283(12) 0.0247(13) 0.0277(13) -0.0076(10) 0.0018(10) -0.0058(10)
C33 0.0334(12) 0.0223(13) 0.0254(13) -0.0083(10) 0.0060(10) -0.0025(10)
C34 0.0252(11) 0.0203(11) 0.0231(12) -0.0022(9) 0.0065(9) 0.0024(9)
C35 0.0191(10) 0.0185(11) 0.0219(11) -0.0017(8) 0.0015(8) 0.0018(8)
C36 0.0235(11) 0.0184(12) 0.0305(13) 0.0009(10) 0.0049(10) -0.0004(9)
C37 0.0199(11) 0.0248(12) 0.0444(16) -0.0015(11) 0.0085(11) -0.0009(10)
C38 0.0235(12) 0.0245(12) 0.0414(16) -0.0017(11) 0.0027(10) 0.0076(10)
C39 0.0316(13) 0.0216(13) 0.0401(15) 0.0069(11) 0.0074(11) 0.0074(10)
C40 0.0267(12) 0.0225(12) 0.0343(14) 0.0048(10) 0.0109(11) 0.0038(10)
P4 0.0228(3) 0.0124(3) 0.0302(3) -0.0033(2) 0.0037(2) -0.0021(2)
C42 0.0379(15) 0.0190(12) 0.0414(15) -0.0063(11) 0.0143(12) 0.0013(11)
C43 0.0319(13) 0.0223(13) 0.0437(16) -0.0089(11) 0.0042(11) -0.0113(11)
C44 0.0347(14) 0.0124(11) 0.0387(14) 0.0026(9) 0.0059(11) 0.0017(10)
P3 0.0175(3) 0.0227(3) 0.0234(3) -0.0017(2) -0.0026(2) 0.0006(2)
C46 0.0183(10) 0.0379(15) 0.0352(15) -0.0032(12) -0.0035(10) -0.0020(11)
C47 0.0285(13) 0.0337(14) 0.0236(12) -0.0062(10) -0.0038(10) -0.0023(11)
C48 0.0273(13) 0.0275(12) 0.0330(14) 0.0053(11) -0.0033(11) 0.0074(11)
F51 0.0265(8) 0.0340(9) 0.0538(11) 0.0043(8) -0.0003(8) -0.0082(7)
C52 0.0221(11) 0.0195(11) 0.0426(13) -0.0016(10) 0.0015(10) 0.0015(9)
F53 0.0278(9) 0.0318(9) 0.0719(13) -0.0120(9) -0.0009(9) 0.0106(7)
F54 0.0266(8) 0.0396(10) 0.0425(9) 0.0100(8) -0.0052(7) 0.0045(7)
C55 0.0225(11) 0.0135(11) 0.0312(12) 0.0006(9) 0.0026(9) -0.0000(8)
C56 0.0216(10) 0.0127(10) 0.0223(11) -0.0007(8) 0.0007(8) -0.0026(8)
C57 0.0213(10) 0.0118(10) 0.0207(11) 0.0011(8) 0.0029(8) -0.0014(8)
C58 0.0257(12) 0.0164(11) 0.0245(11) -0.0017(9) -0.0017(9) 0.0014(9)
C59 0.0340(13) 0.0185(12) 0.0253(12) -0.0031(9) 0.0024(9) 0.0014(10)
C60 0.0330(13) 0.0176(12) 0.0297(12) -0.0034(9) 0.0063(10) 0.0052(10)
C61 0.0345(14) 0.0258(13) 0.0291(13) -0.0033(9) 0.0023(10) 0.0002(9)
F62 0.0645(13) 0.0322(9) 0.0259(8) -0.0054(7) -0.0091(8) 0.0079(8)
F63 0.0638(13) 0.0455(11) 0.0395(10) -0.0033(8) -0.0011(9) -0.0291(10)
F64 0.0555(12) 0.0519(12) 0.0459(11) -0.0277(9) 0.0013(9) 0.0127(10)
B1 0.0194(11) 0.0132(11) 0.0177(11) 0.0000(8) 0.0017(8) -0.0010(8)
C66 0.0207(10) 0.0101(10) 0.0176(10) 0.0021(7) -0.0002(8) 0.0010(8)
C67 0.0206(10) 0.0123(10) 0.0212(11) 0.0010(8) 0.0011(8) 0.0012(8)
C68 0.0189(10) 0.0125(10) 0.0296(12) 0.0018(8) -0.0015(9) -0.0016(8)
C69 0.0263(11) 0.0125(11) 0.0261(12) -0.0026(9) -0.0049(9) 0.0011(9)
C70 0.0288(12) 0.0149(10) 0.0191(11) 0.0001(8) -0.0001(9) 0.0046(9)
C71 0.0207(11) 0.0153(10) 0.0200(11) 0.0024(8) 0.0018(8) 0.0015(8)
C72 0.0389(13) 0.0191(11) 0.0230(12) -0.0026(8) 0.0025(9) 0.0060(10)
C76 0.0230(11) 0.0184(11) 0.0451(13) 0.0015(10) 0.0027(10) -0.0039(9)
C80 0.0218(10) 0.0106(10) 0.0182(10) -0.0011(8) -0.0007(8) -0.0019(8)
C81 0.0247(11) 0.0134(10) 0.0205(11) -0.0005(8) 0.0033(9) -0.0001(9)
C82 0.0329(12) 0.0150(11) 0.0183(11) 0.0012(8) 0.0010(9) 0.0002(9)
C83 0.0299(12) 0.0149(11) 0.0221(11) 0.0013(9) -0.0041(9) 0.0024(9)
C84 0.0220(10) 0.0164(11) 0.0216(11) -0.0026(8) -0.0028(8) 0.0009(8)
C85 0.0224(10) 0.0124(10) 0.0184(11) -0.0001(8) 0.0003(8) -0.0020(8)
C86 0.0228(11) 0.0217(12) 0.0306(12) 0.0017(9) -0.0017(9) 0.0020(9)
F87 0.0275(8) 0.0541(12) 0.0354(9) -0.0115(8) 0.0081(7) 0.0006(8)
F88 0.0380(10) 0.0528(12) 0.0437(10) 0.0126(9) 0.0033(8) 0.0261(9)
F89 0.0225(8) 0.0288(9) 0.0953(16) -0.0049(9) 0.0116(9) -0.0041(7)
C90 0.0449(14) 0.0302(14) 0.0262(12) 0.0097(9) 0.0055(11) 0.0030(11)
F91 0.0464(10) 0.0647(14) 0.0539(12) 0.0314(11) 0.0123(9) -0.0073(10)
F92 0.0627(13) 0.0416(11) 0.0403(10) 0.0255(8) 0.0076(9) 0.0084(9)
F93 0.0990(18) 0.0502(12) 0.0270(9) 0.0009(8) 0.0240(10) 0.0038(12)
C94 0.0190(11) 0.0111(10) 0.0239(11) 0.0001(8) 0.0039(8) 0.0008(8)
C95 0.0193(11) 0.0137(10) 0.0256(11) 0.0007(8) 0.0028(9) -0.0020(8)
C96 0.0196(11) 0.0165(11) 0.0272(11) 0.0048(8) 0.0055(9) 0.0015(8)
C97 0.0227(11) 0.0125(10) 0.0327(12) 0.0016(9) 0.0101(9) -0.0008(8)
C98 0.0207(11) 0.0143(10) 0.0294(11) -0.0033(9) 0.0085(9) -0.0021(8)
C99 0.0220(11) 0.0160(11) 0.0214(11) -0.0013(8) 0.0037(9) -0.0025(8)
C100 0.0318(14) 0.0263(13) 0.0347(14) -0.0062(9) 0.0099(9) -0.0127(9)
F101 0.0751(15) 0.0612(14) 0.0421(11) -0.0010(9) 0.0083(10) -0.0528(12)
F102 0.0513(12) 0.0420(11) 0.0683(14) -0.0350(10) 0.0142(10) -0.0107(9)
F103 0.0344(9) 0.0452(11) 0.0543(12) -0.0045(9) -0.0104(8) -0.0123(8)
C104 0.0262(11) 0.0274(12) 0.0324(12) 0.0122(9) 0.0031(10) -0.0033(10)
F105 0.0456(10) 0.0418(10) 0.0388(10) 0.0215(8) 0.0019(8) -0.0155(8)
F106 0.0268(9) 0.0804(16) 0.0530(12) 0.0349(11) -0.0029(8) 0.0053(9)
F107 0.0824(15) 0.0419(11) 0.0251(9) 0.0033(7) -0.0006(9) -0.0120(10)
F790 0.035(3) 0.130(11) 0.163(10) 0.121(10) -0.005(5) -0.024(5)
F791 0.059(3) 0.083(4) 0.0491(17) -0.015(2) 0.0250(18) -0.049(3)
F781 0.065(3) 0.0259(17) 0.126(6) -0.026(3) 0.052(4) -0.025(2)
F780 0.043(4) 0.114(8) 0.090(5) -0.052(5) 0.014(4) -0.055(5)
F770 0.042(4) 0.037(3) 0.178(11) -0.038(5) 0.064(6) -0.013(2)
F771 0.0213(16) 0.114(5) 0.134(5) 0.093(5) 0.016(3) 0.010(3)
F740 0.053(2) 0.146(7) 0.054(3) -0.045(3) -0.008(2) 0.061(3)
F741 0.109(8) 0.077(7) 0.045(4) 0.023(4) 0.035(4) 0.076(6)
F731 0.161(12) 0.051(4) 0.088(8) -0.039(4) 0.095(8) -0.052(6)
F730 0.128(5) 0.065(3) 0.047(3) 0.033(2) 0.056(3) 0.067(3)
F750 0.151(6) 0.049(3) 0.099(5) -0.054(3) 0.087(5) -0.049(4)
F751 0.044(3) 0.142(10) 0.045(4) -0.061(6) -0.004(2) 0.018(4)

loop_
_atom_type_symbol
_atom_type_scat_dispersion_real
_atom_type_scat_dispersion_imag
_atom_type_scat_Cromer_Mann_a1
_atom_type_scat_Cromer_Mann_b1
_atom_type_scat_Cromer_Mann_a2
_atom_type_scat_Cromer_Mann_b2
_atom_type_scat_Cromer_Mann_a3
_atom_type_scat_Cromer_Mann_b3
_atom_type_scat_Cromer_Mann_a4
_atom_type_scat_Cromer_Mann_b4
_atom_type_scat_Cromer_Mann_c
_atom_type_scat_source
C 0.0033 0.0016 2.3100 20.8439 1.0200 10.2075 1.5886 0.5687 0.8650 51.6512 0.2156 'International Tables Vol C 4.2.6.8 and 6.1.1.4'
H 0.0000 0.0000 0.4930 10.5109 0.3229 26.1257 0.1402 3.1424 0.0408 57.7998 0.0030 'International Tables Vol C 4.2.6.8 and 6.1.1.4'
B 0.0013 0.0007 2.0545 23.2185 1.3326 1.0210 1.0979 60.3498 0.7068 0.1403 -0.1932 'International Tables Vol C 4.2.6.8 and 6.1.1.4'
Co 0.3494 0.9721 12.2841 4.2791 7.3409 0.2784 4.0034 13.5359 2.3488 71.1692 1.0118 'International Tables Vol C 4.2.6.8 and 6.1.1.4'
F 0.0171 0.0103 3.5392 10.2825 2.6412 4.2944 1.5170 0.2615 1.0243 26.1476 0.2776 'International Tables Vol C 4.2.6.8 and 6.1.1.4'
P 0.1023 0.0942 6.4345 1.9067 4.1791 27.1570 1.7800 0.5260 1.4908 68.1645 1.1149 'International Tables Vol C 4.2.6.8 and 6.1.1.4'
Cl 0.1484 0.1585 11.4604 0.0104 7.1964 1.1662 6.2556 18.5194 1.6455 47.7784 -9.5574 'International Tables Vol C 4.2.6.8 and 6.1.1.4'

loop_
_geom_angle_atom_site_label_1
_geom_angle_atom_site_label_2
_geom_angle_atom_site_label_3
_geom_angle
_geom_angle_publ_flag
P2 Co1 C1 79.05(7) yes
P2 Co1 P1 137.66(3) yes
C1 Co1 P1 80.17(7) yes
P2 Co1 P4 108.36(3) yes
C1 Co1 P4 89.22(7) yes
P1 Co1 P4 107.81(3) yes
P2 Co1 P3 101.16(3) yes
C1 Co1 P3 174.66(7) yes
P1 Co1 P3 96.39(3) yes
P4 Co1 P3 95.74(3) yes
Co1 P2 C3 116.79(8) yes
Co1 P2 C9 95.38(8) yes
C3 P2 C9 106.46(11) yes
Co1 P2 C35 128.51(8) yes
C3 P2 C35 102.88(11) yes
C9 P2 C35 103.77(11) yes
P2 C3 C4 122.0(2) yes
P2 C3 C8 118.7(2) yes
C4 C3 C8 119.2(2) yes
C3 C4 C5 120.0(3) yes
C3 C4 H41 119.9 no
C5 C4 H41 120.1 no
C4 C5 C6 120.2(3) yes
C4 C5 H51 120.7 no
C6 C5 H51 119.1 no
C5 C6 C7 120.6(3) yes
C5 C6 H61 120.2 no
C7 C6 H61 119.2 no
C6 C7 C8 119.4(3) yes
C6 C7 H71 120.1 no
C8 C7 H71 120.5 no
C3 C8 C7 120.6(3) yes
C3 C8 H81 119.4 no
C7 C8 H81 120.0 no
P2 C9 C10 112.16(17) yes
P2 C9 C34 126.31(19) yes
C10 C9 C34 121.2(2) yes
C9 C10 C1 116.2(2) yes
C9 C10 C31 118.6(2) yes
C1 C10 C31 125.2(2) yes
C10 C1 Co1 105.81(15) yes
C10 C1 C12 114.19(19) yes
Co1 C1 C12 113.86(15) yes
C10 C1 H11 107.0 no
Co1 C1 H11 106.3 no
C12 C1 H11 109.2 no
C1 C12 C13 118.7(2) yes
C1 C12 C30 123.0(2) yes
C13 C12 C30 118.3(2) yes
C12 C13 P1 110.52(17) yes
C12 C13 C27 121.5(2) yes
P1 C13 C27 127.94(19) yes
C13 P1 Co1 103.35(8) yes
C13 P1 C15 105.14(10) yes
Co1 P1 C15 112.23(8) yes
C13 P1 C21 106.74(11) yes
Co1 P1 C21 125.87(8) yes
C15 P1 C21 101.90(11) yes
P1 C15 C16 119.69(18) yes
P1 C15 C20 120.72(18) yes
C16 C15 C20 119.6(2) yes
C15 C16 C17 120.2(2) yes
C15 C16 H161 119.7 no
C17 C16 H161 120.1 no
C16 C17 C18 119.7(2) yes
C16 C17 H171 120.9 no
C18 C17 H171 119.4 no
C17 C18 C19 120.4(2) yes
C17 C18 H181 120.3 no
C19 C18 H181 119.2 no
C18 C19 C20 120.0(2) yes
C18 C19 H191 119.5 no
C20 C19 H191 120.5 no
C15 C20 C19 120.1(2) yes
C15 C20 H201 120.4 no
C19 C20 H201 119.6 no
P1 C21 C22 119.93(18) yes
P1 C21 C26 120.95(18) yes
C22 C21 C26 118.8(2) yes
C21 C22 C23 120.4(2) yes
C21 C22 H221 120.0 no
C23 C22 H221 119.6 no
C22 C23 C24 120.4(2) yes
C22 C23 H231 120.1 no
C24 C23 H231 119.5 no
C23 C24 C25 119.8(2) yes
C23 C24 H241 120.2 no
C25 C24 H241 120.1 no
C24 C25 C26 120.1(2) yes
C24 C25 H251 119.9 no
C26 C25 H251 120.0 no
C21 C26 C25 120.5(2) yes
C21 C26 H261 118.6 no
C25 C26 H261 120.9 no
C13 C27 C28 119.2(2) yes
C13 C27 H271 119.4 no
C28 C27 H271 121.3 no
C27 C28 C29 120.0(2) yes
C27 C28 H281 118.5 no
C29 C28 H281 121.5 no
C28 C29 C30 120.6(2) yes
C28 C29 H291 120.7 no
C30 C29 H291 118.7 no
C12 C30 C29 120.4(2) yes
C12 C30 H301 119.4 no
C29 C30 H301 120.2 no
C10 C31 C32 120.0(2) yes
C10 C31 H311 118.8 no
C32 C31 H311 121.2 no
C31 C32 C33 120.8(2) yes
C31 C32 H321 119.4 no
C33 C32 H321 119.8 no
C32 C33 C34 120.0(2) yes
C32 C33 H331 119.7 no
C34 C33 H331 120.2 no
C9 C34 C33 119.4(2) yes
C9 C34 H341 120.4 no
C33 C34 H341 120.2 no
P2 C35 C36 122.92(19) yes
P2 C35 C40 118.66(19) yes
C36 C35 C40 118.4(2) yes
C35 C36 C37 120.6(2) yes
C35 C36 H361 120.5 no
C37 C36 H361 118.9 no
C36 C37 C38 120.5(3) yes
C36 C37 H371 119.4 no
C38 C37 H371 120.2 no
C37 C38 C39 119.5(2) yes
C37 C38 H381 120.2 no
C39 C38 H381 120.3 no
C38 C39 C40 120.2(3) yes
C38 C39 H391 120.9 no
C40 C39 H391 118.9 no
C35 C40 C39 120.8(2) yes
C35 C40 H401 118.9 no
C39 C40 H401 120.3 no
Co1 P4 C42 117.27(10) yes
Co1 P4 C43 120.34(10) yes
C42 P4 C43 99.90(14) yes
Co1 P4 C44 116.95(9) yes
C42 P4 C44 98.89(14) yes
C43 P4 C44 99.69(14) yes
P4 C42 H421 109.4 no
P4 C42 H422 110.6 no
H421 C42 H422 109.1 no
P4 C42 H423 110.5 no
H421 C42 H423 108.4 no
H422 C42 H423 108.9 no
P4 C43 H431 111.1 no
P4 C43 H432 111.6 no
H431 C43 H432 108.5 no
P4 C43 H433 108.8 no
H431 C43 H433 108.2 no
H432 C43 H433 108.5 no
P4 C44 H441 113.4 no
P4 C44 H442 111.7 no
H441 C44 H442 107.4 no
P4 C44 H443 108.9 no
H441 C44 H443 106.9 no
H442 C44 H443 108.3 no
Co1 P3 C46 116.46(10) yes
Co1 P3 C47 117.14(9) yes
C46 P3 C47 102.26(13) yes
Co1 P3 C48 117.57(9) yes
C46 P3 C48 101.03(14) yes
C47 P3 C48 99.51(14) yes
P3 C46 H462 110.0 no
P3 C46 H461 109.4 no
H462 C46 H461 110.1 no
P3 C46 H463 109.3 no
H462 C46 H463 108.1 no
H461 C46 H463 109.9 no
P3 C47 H472 110.6 no
P3 C47 H471 108.9 no
H472 C47 H471 107.8 no
P3 C47 H473 111.7 no
H472 C47 H473 109.1 no
H471 C47 H473 108.6 no
P3 C48 H481 108.5 no
P3 C48 H483 110.8 no
H481 C48 H483 109.3 no
P3 C48 H482 110.1 no
H481 C48 H482 109.1 no
H483 C48 H482 109.0 no
F51 C52 F53 107.0(2) yes
F51 C52 F54 105.9(2) yes
F53 C52 F54 106.4(2) yes
F51 C52 C55 111.9(2) yes
F53 C52 C55 113.0(2) yes
F54 C52 C55 112.3(2) yes
C52 C55 C56 118.5(2) yes
C52 C55 C60 120.4(2) yes
C56 C55 C60 121.1(2) yes
C55 C56 C57 122.0(2) yes
C55 C56 H561 119.0 no
C57 C56 H561 119.0 no
C56 C57 C58 115.9(2) yes
C56 C57 B1 122.6(2) yes
C58 C57 B1 120.7(2) yes
C57 C58 C59 122.5(2) yes
C57 C58 H581 119.0 no
C59 C58 H581 118.5 no
C58 C59 C60 120.8(2) yes
C58 C59 C61 118.3(2) yes
C60 C59 C61 120.7(2) yes
C59 C60 C55 117.7(2) yes
C59 C60 H601 122.7 no
C55 C60 H601 119.6 no
C59 C61 F62 112.2(2) yes
C59 C61 F63 111.4(2) yes
F62 C61 F63 106.5(2) yes
C59 C61 F64 113.8(2) yes
F62 C61 F64 106.9(2) yes
F63 C61 F64 105.5(2) yes
C57 B1 C66 114.16(19) yes
C57 B1 C80 111.87(19) yes
C66 B1 C80 103.23(18) yes
C57 B1 C94 101.45(18) yes
C66 B1 C94 113.74(19) yes
C80 B1 C94 112.80(19) yes
B1 C66 C67 122.4(2) yes
B1 C66 C71 121.1(2) yes
C67 C66 C71 116.0(2) yes
C66 C67 C68 122.1(2) yes
C66 C67 H671 119.4 no
C68 C67 H671 118.5 no
C67 C68 C69 120.7(2) yes
C67 C68 C76 119.3(2) yes
C69 C68 C76 120.0(2) yes
C68 C69 C70 118.3(2) yes
C68 C69 H691 120.4 no
C70 C69 H691 121.3 no
C69 C70 C71 121.1(2) yes
C69 C70 C72 119.6(2) yes
C71 C70 C72 119.3(2) yes
C66 C71 C70 121.7(2) yes
C66 C71 H711 119.5 no
C70 C71 H711 118.7 no
C70 C72 F740 112.2(3) yes
C70 C72 F730 114.0(3) yes
F740 C72 F730 102.2(4) yes
C70 C72 F750 114.5(3) yes
F740 C72 F750 103.9(5) yes
F730 C72 F750 108.9(5) yes
C70 C72 F741 113.4(3) yes
C70 C72 F731 114.0(4) yes
F741 C72 F731 109.3(8) yes
C70 C72 F751 111.2(3) yes
F741 C72 F751 104.5(7) yes
F731 C72 F751 103.6(7) yes
C68 C76 F790 112.4(3) yes
C68 C76 F780 108.6(3) yes
F790 C76 F780 104.0(8) yes
C68 C76 F770 113.0(4) yes
F790 C76 F770 115.2(8) yes
F780 C76 F770 102.5(6) yes
C68 C76 F791 113.0(2) yes
C68 C76 F781 114.5(3) yes
F791 C76 F781 101.4(4) yes
C68 C76 F771 115.1(3) yes
F791 C76 F771 102.4(4) yes
F781 C76 F771 109.0(5) yes
B1 C80 C81 121.5(2) yes
B1 C80 C85 121.9(2) yes
C81 C80 C85 116.2(2) yes
C80 C81 C82 122.0(2) yes
C80 C81 H811 119.8 no
C82 C81 H811 118.3 no
C81 C82 C83 121.0(2) yes
C81 C82 C90 118.4(2) yes
C83 C82 C90 120.6(2) yes
C82 C83 C84 118.0(2) yes
C82 C83 H831 119.9 no
C84 C83 H831 122.1 no
C83 C84 C85 120.7(2) yes
C83 C84 C86 120.6(2) yes
C85 C84 C86 118.6(2) yes
C84 C85 C80 122.2(2) yes
C84 C85 H851 118.7 no
C80 C85 H851 119.1 no
C84 C86 F87 112.2(2) yes
C84 C86 F88 113.6(2) yes
F87 C86 F88 105.9(2) yes
C84 C86 F89 112.2(2) yes
F87 C86 F89 105.5(2) yes
F88 C86 F89 106.8(2) yes
C82 C90 F91 112.2(2) yes
C82 C90 F92 113.0(3) yes
F91 C90 F92 105.8(2) yes
C82 C90 F93 112.1(2) yes
F91 C90 F93 107.0(3) yes
F92 C90 F93 106.3(2) yes
B1 C94 C95 123.8(2) yes
B1 C94 C99 119.4(2) yes
C95 C94 C99 116.0(2) yes
C94 C95 C96 121.8(2) yes
C94 C95 H951 118.9 no
C96 C95 H951 119.2 no
C95 C96 C97 121.1(2) yes
C95 C96 C104 118.4(2) yes
C97 C96 C104 120.5(2) yes
C96 C97 C98 117.9(2) yes
C96 C97 H971 121.8 no
C98 C97 H971 120.3 no
C97 C98 C99 121.0(2) yes
C97 C98 C100 120.2(2) yes
C99 C98 C100 118.7(2) yes
C94 C99 C98 122.1(2) yes
C94 C99 H991 118.8 no
C98 C99 H991 119.1 no
C98 C100 F101 113.2(2) yes
C98 C100 F102 111.5(2) yes
F101 C100 F102 107.9(2) yes
C98 C100 F103 112.7(2) yes
F101 C100 F103 106.6(2) yes
F102 C100 F103 104.4(2) yes
C96 C104 F105 113.4(2) yes
C96 C104 F106 111.8(2) yes
F105 C104 F106 106.5(2) yes
C96 C104 F107 112.3(2) yes
F105 C104 F107 106.3(2) yes
F106 C104 F107 106.1(2) yes

loop_
_geom_bond_atom_site_label_1
_geom_bond_atom_site_label_2
_geom_bond_distance
_geom_bond_publ_flag
Co1 P2 2.2861(7) yes
Co1 C1 2.078(2) yes
Co1 P1 2.2451(6) yes
Co1 P4 2.2898(7) yes
Co1 P3 2.2344(7) yes
P2 C3 1.825(2) yes
P2 C9 1.817(2) yes
P2 C35 1.836(2) yes
C3 C4 1.393(4) yes
C3 C8 1.397(4) yes
C4 C5 1.396(4) yes
C4 H41 0.928 no
C5 C6 1.375(5) yes
C5 H51 0.937 no
C6 C7 1.388(5) yes
C6 H61 0.929 no
C7 C8 1.392(4) yes
C7 H71 0.947 no
C8 H81 0.956 no
C9 C10 1.406(3) yes
C9 C34 1.393(3) yes
C10 C1 1.508(3) yes
C10 C31 1.395(3) yes
C1 C12 1.509(3) yes
C1 H11 0.984 no
C12 C13 1.401(3) yes
C12 C30 1.394(3) yes
C13 P1 1.812(2) yes
C13 C27 1.388(3) yes
P1 C15 1.828(2) yes
P1 C21 1.821(2) yes
C15 C16 1.393(3) yes
C15 C20 1.391(3) yes
C16 C17 1.393(3) yes
C16 H161 0.935 no
C17 C18 1.381(4) yes
C17 H171 0.938 no
C18 C19 1.388(4) yes
C18 H181 0.936 no
C19 C20 1.387(4) yes
C19 H191 0.931 no
C20 H201 0.943 no
C21 C22 1.401(3) yes
C21 C26 1.395(3) yes
C22 C23 1.385(3) yes
C22 H221 0.946 no
C23 C24 1.387(4) yes
C23 H231 0.938 no
C24 C25 1.388(4) yes
C24 H241 0.932 no
C25 C26 1.393(4) yes
C25 H251 0.943 no
C26 H261 0.944 no
C27 C28 1.394(3) yes
C27 H271 0.937 no
C28 C29 1.383(4) yes
C28 H281 0.924 no
C29 C30 1.394(4) yes
C29 H291 0.945 no
C30 H301 0.941 no
C31 C32 1.395(4) yes
C31 H311 0.949 no
C32 C33 1.384(4) yes
C32 H321 0.939 no
C33 C34 1.391(4) yes
C33 H331 0.947 no
C34 H341 0.938 no
C35 C36 1.390(3) yes
C35 C40 1.399(4) yes
C36 C37 1.390(4) yes
C36 H361 0.946 no
C37 C38 1.384(4) yes
C37 H371 0.949 no
C38 C39 1.384(4) yes
C38 H381 0.932 no
C39 C40 1.386(4) yes
C39 H391 0.952 no
C40 H401 0.946 no
P4 C42 1.826(3) yes
P4 C43 1.826(3) yes
P4 C44 1.825(3) yes
C42 H421 0.964 no
C42 H422 0.959 no
C42 H423 0.968 no
C43 H431 0.968 no
C43 H432 0.969 no
C43 H433 0.963 no
C44 H441 0.975 no
C44 H442 0.974 no
C44 H443 0.972 no
P3 C46 1.829(3) yes
P3 C47 1.823(3) yes
P3 C48 1.832(3) yes
C46 H462 0.956 no
C46 H461 0.960 no
C46 H463 0.960 no
C47 H472 0.965 no
C47 H471 0.941 no
C47 H473 0.955 no
C48 H481 0.969 no
C48 H483 0.955 no
C48 H482 0.960 no
F51 C52 1.343(3) yes
C52 F53 1.336(3) yes
C52 F54 1.344(3) yes
C52 C55 1.502(4) yes
C55 C56 1.390(3) yes
C55 C60 1.390(4) yes
C56 C57 1.398(3) yes
C56 H561 0.931 no
C57 C58 1.402(3) yes
C57 B1 1.634(3) yes
C58 C59 1.382(4) yes
C58 H581 0.957 no
C59 C60 1.391(4) yes
C59 C61 1.503(4) yes
C60 H601 0.947 no
C61 F62 1.339(3) yes
C61 F63 1.352(3) yes
C61 F64 1.306(3) yes
B1 C66 1.633(3) yes
B1 C80 1.640(3) yes
B1 C94 1.636(3) yes
C66 C67 1.403(3) yes
C66 C71 1.404(3) yes
C67 C68 1.400(3) yes
C67 H671 0.943 no
C68 C69 1.384(4) yes
C68 C76 1.493(3) yes
C69 C70 1.384(4) yes
C69 H691 0.925 no
C70 C71 1.400(3) yes
C70 C72 1.500(3) yes
C71 H711 0.940 no
C72 F740 1.338(4) yes
C72 F730 1.291(4) yes
C72 F750 1.295(4) yes
C72 F741 1.259(5) yes
C72 F731 1.265(6) yes
C72 F751 1.326(5) yes
C76 F790 1.244(6) yes
C76 F780 1.352(6) yes
C76 F770 1.243(6) yes
C76 F791 1.382(4) yes
C76 F781 1.299(4) yes
C76 F771 1.289(4) yes
C80 C81 1.402(3) yes
C80 C85 1.396(3) yes
C81 C82 1.390(3) yes
C81 H811 0.950 no
C82 C83 1.393(4) yes
C82 C90 1.498(4) yes
C83 C84 1.388(4) yes
C83 H831 0.940 no
C84 C85 1.396(3) yes
C84 C86 1.493(4) yes
C85 H851 0.948 no
C86 F87 1.341(3) yes
C86 F88 1.333(3) yes
C86 F89 1.338(3) yes
C90 F91 1.341(4) yes
C90 F92 1.339(3) yes
C90 F93 1.331(4) yes
C94 C95 1.396(3) yes
C94 C99 1.406(3) yes
C95 C96 1.401(3) yes
C95 H951 0.930 no
C96 C97 1.383(4) yes
C96 C104 1.497(4) yes
C97 C98 1.390(4) yes
C97 H971 0.942 no
C98 C99 1.387(3) yes
C98 C100 1.504(4) yes
C99 H991 0.937 no
C100 F101 1.326(3) yes
C100 F102 1.334(3) yes
C100 F103 1.340(4) yes
C104 F105 1.332(3) yes
C104 F106 1.343(3) yes
C104 F107 1.341(4) yes

loop_
_geom_hbond_atom_site_label_D
_geom_hbond_atom_site_label_H
_geom_hbond_atom_site_label_A
_geom_hbond_angle_DHA
_geom_hbond_distance_DH
_geom_hbond_distance_HA
_geom_hbond_distance_DA
_geom_hbond_publ_flag
C1 H11 C44 123 0.98 2.58 3.221(4) yes

loop_
_platon_squeeze_void_nr
_platon_squeeze_void_average_x
_platon_squeeze_void_average_y
_platon_squeeze_void_average_z
_platon_squeeze_void_volume
_platon_squeeze_void_count_electrons
_platon_squeeze_void_content
1 0.000 0.500 0.000 198 27 ' '
2 0.000 1.000 0.500 198 27 ' '
3 0.351 0.154 0.008 23 1 ' '
4 0.351 0.346 0.508 23 1 ' '
5 0.649 0.654 0.492 23 1 ' '
6 0.649 0.846 0.992 23 1 ' '
